data_2213928
loop_
_publ_author_name
'Wong, Jessica H.'
'Olmstead, Marilyn M.'
'Fettinger, James C.'
'Gervay-Hague, Jacquelyn'

_publ_section_title
;
 A diisopropoxyphosphonate disulfone
;
_journal_coeditor_code PK2026
_journal_issue 6
_journal_name_full 'Acta Crystallographica Section E'
_journal_page_first o3046
_journal_page_last o3046
_journal_paper_doi 10.1107/S160053680702507X
_journal_volume 63
_journal_year 2007
_chemical_formula_iupac 'C15 H34 O10 P2 S2'
_chemical_formula_moiety 'C15 H34 O10 P2 S2'
_chemical_formula_sum 'C15 H34 O10 P2 S2'
_chemical_formula_weight 500.50
_chemical_name_common 'Compound I'
_chemical_name_systematic
;
diisopropyl
(diisopropoxyphosphorylmethylsulfonylmethylsulfonylmethyl)phosphonate
;
_space_group_IT_number 13
_symmetry_cell_setting monoclinic
_symmetry_space_group_name_Hall '-P 2yac'
_symmetry_space_group_name_H-M 'P 1 2/n 1'
_atom_sites_solution_hydrogens geom
_atom_sites_solution_primary direct
_atom_sites_solution_secondary difmap
_audit_creation_method SHELXL-97
_cell_angle_alpha 90.00
_cell_angle_beta 92.922(5)
_cell_angle_gamma 90.00
_cell_formula_units_Z 8
_cell_length_a 21.7314(17)
_cell_length_b 10.2307(8)
_cell_length_c 21.8150(17)
_cell_measurement_reflns_used 7807
_cell_measurement_temperature 180(2)
_cell_measurement_theta_max 30.46
_cell_measurement_theta_min 2.92
_cell_volume 4843.8(7)
_computing_cell_refinement 'SAINT (Bruker, 2005)'
_computing_data_collection 'APEX2 (Bruker, 2006)'
_computing_data_reduction SAINT
_computing_molecular_graphics 'XP in SHELXTL (Sheldrick, 1994)'
_computing_publication_material SHELXL97
_computing_structure_refinement 'SHELXL97 (Sheldrick, 1997)'
_computing_structure_solution 'SHELXS97 (Sheldrick, 1997)'
_diffrn_ambient_temperature 180(2)
_diffrn_detector_area_resol_mean 8.3
_diffrn_measured_fraction_theta_full 0.997
_diffrn_measured_fraction_theta_max 0.997
_diffrn_measurement_device_type 'Bruker SMART APEX II'
_diffrn_measurement_method '\w and \f'
_diffrn_radiation_monochromator graphite
_diffrn_radiation_source 'fine-focus sealed tube'
_diffrn_radiation_type MoK\a
_diffrn_radiation_wavelength 0.71073
_diffrn_reflns_av_R_equivalents 0.0520
_diffrn_reflns_av_sigmaI/netI 0.0419
_diffrn_reflns_limit_h_max 30
_diffrn_reflns_limit_h_min -30
_diffrn_reflns_limit_k_max 14
_diffrn_reflns_limit_k_min -14
_diffrn_reflns_limit_l_max 30
_diffrn_reflns_limit_l_min -30
_diffrn_reflns_number 53365
_diffrn_reflns_theta_full 30.00
_diffrn_reflns_theta_max 30.00
_diffrn_reflns_theta_min 2.92
_diffrn_standards_number 0
_exptl_absorpt_coefficient_mu 0.397
_exptl_absorpt_correction_T_max 0.950
_exptl_absorpt_correction_T_min 0.857
_exptl_absorpt_correction_type multi-scan
_exptl_absorpt_process_details '(SADABS; Sheldrick, 2005)'
_exptl_crystal_colour colorless
_exptl_crystal_density_diffrn 1.373
_exptl_crystal_density_method 'not measured'
_exptl_crystal_description block
_exptl_crystal_F_000 2128
_exptl_crystal_size_max 0.40
_exptl_crystal_size_mid 0.25
_exptl_crystal_size_min 0.13
_refine_diff_density_max 0.502
_refine_diff_density_min -0.607
_refine_ls_extinction_method none
_refine_ls_goodness_of_fit_ref 1.084
_refine_ls_hydrogen_treatment constr
_refine_ls_matrix_type full
_refine_ls_number_parameters 627
_refine_ls_number_reflns 14085
_refine_ls_number_restraints 9
_refine_ls_restrained_S_all 1.085
_refine_ls_R_factor_all 0.0455
_refine_ls_R_factor_gt 0.0406
_refine_ls_shift/su_max 0.026
_refine_ls_shift/su_mean 0.001
_refine_ls_structure_factor_coef Fsqd
_refine_ls_weighting_details 'calc w=1/[\s^2^(Fo^2^)+(0.0753P)^2^+0.8408P] where P=(Fo^2^+2Fc^2^)/3'
_refine_ls_weighting_scheme calc
_refine_ls_wR_factor_gt 0.1120
_refine_ls_wR_factor_ref 0.1167
_reflns_number_gt 12471
_reflns_number_total 14085
_reflns_threshold_expression I>2\s(I)
_cod_data_source_file pk2026.cif
_cod_data_source_block I
_cod_original_sg_symbol_H-M 'P 2/n'
_cod_database_code 2213928
_cod_database_fobs_code 2213928

loop_
_symmetry_equiv_pos_as_xyz
'x, y, z'
'-x+1/2, y, -z+1/2'
'-x, -y, -z'
'x-1/2, -y, z-1/2'

loop_
_atom_site_type_symbol
_atom_site_label
_atom_site_fract_x
_atom_site_fract_y
_atom_site_fract_z
_atom_site_U_iso_or_equiv
_atom_site_adp_type
_atom_site_calc_flag
_atom_site_refinement_flags
_atom_site_occupancy
_atom_site_disorder_assembly
_atom_site_disorder_group
P P1 0.085776(19) 0.12874(4) 0.26172(2) 0.02586(9) Uani d . 1 A .
S S1 0.217544(18) 0.10297(4) 0.310518(18) 0.02721(8) Uani d . 1 A .
O O1 0.26109(6) 0.00310(15) 0.32980(6) 0.0377(3) Uani d . 1 . .
O O2 0.19921(6) 0.19881(14) 0.35408(6) 0.0404(3) Uani d . 1 . .
O O3 0.10166(6) 0.25460(11) 0.23388(6) 0.0317(2) Uani d . 1 . .
O O4 0.03976(6) 0.04176(12) 0.22177(6) 0.0337(3) Uani d . 1 . .
O O5 0.05649(6) 0.13298(12) 0.32571(6) 0.0333(3) Uani d . 1 . .
C C1 0.2500 0.1938(2) 0.2500 0.0256(4) Uani d S 1 . .
H H1 0.2816 0.2494 0.2680 0.031 Uiso d R 1 . .
C C2 0.15125(7) 0.02299(15) 0.27774(8) 0.0281(3) Uani d . 1 . .
H H2A 0.1390 -0.0468 0.3061 0.034 Uiso calc R 1 A .
H H2B 0.1623 -0.0194 0.2390 0.034 Uiso calc R 1 . .
C C3A 0.0269(2) 0.0588(4) 0.1572(2) 0.0368(9) Uani d PD 0.57 A 1
H H3A 0.0264 0.1537 0.1461 0.044 Uiso calc PR 0.57 A 1
C C4A 0.0772(2) -0.0128(8) 0.1250(2) 0.0779(17) Uani d PD 0.57 A 1
H H4AA 0.1166 0.0320 0.1333 0.117 Uiso calc PR 0.57 A 1
H H4AB 0.0673 -0.0137 0.0806 0.117 Uiso calc PR 0.57 A 1
H H4AC 0.0802 -0.1028 0.1402 0.117 Uiso calc PR 0.57 A 1
C C5A -0.03493(17) -0.0028(7) 0.1420(2) 0.0652(13) Uani d PD 0.57 A 1
H H5AA -0.0668 0.0440 0.1635 0.098 Uiso calc PR 0.57 A 1
H H5AB -0.0341 -0.0945 0.1550 0.098 Uiso calc PR 0.57 A 1
H H5AC -0.0442 0.0019 0.0976 0.098 Uiso calc PR 0.57 A 1
C C3B 0.0476(3) 0.0236(6) 0.1535(3) 0.0359(12) Uani d PD 0.43 A 2
H H3B 0.0925 0.0282 0.1454 0.043 Uiso calc PR 0.43 A 2
C C4B 0.0240(3) -0.1129(5) 0.1378(3) 0.0572(14) Uani d PD 0.43 A 2
H H4BA 0.0222 -0.1249 0.0932 0.086 Uiso calc PR 0.43 A 2
H H4BB -0.0174 -0.1238 0.1531 0.086 Uiso calc PR 0.43 A 2
H H4BC 0.0518 -0.1780 0.1571 0.086 Uiso calc PR 0.43 A 2
C C5B 0.0147(4) 0.1294(6) 0.1186(3) 0.0661(17) Uani d PD 0.43 A 2
H H5BA 0.0302 0.2144 0.1332 0.099 Uiso calc PR 0.43 A 2
H H5BB -0.0295 0.1234 0.1249 0.099 Uiso calc PR 0.43 A 2
H H5BC 0.0218 0.1201 0.0748 0.099 Uiso calc PR 0.43 A 2
C C6 0.01642(8) 0.24022(18) 0.34433(9) 0.0361(4) Uani d . 1 A .
H H6 0.0306 0.3241 0.3262 0.043 Uiso calc R 1 . .
C C7 0.02495(14) 0.2464(3) 0.41301(11) 0.0635(7) Uani d . 1 . .
H H7A 0.0690 0.2523 0.4248 0.095 Uiso calc R 1 A .
H H7B 0.0078 0.1674 0.4309 0.095 Uiso calc R 1 . .
H H7C 0.0037 0.3235 0.4281 0.095 Uiso calc R 1 . .
C C8 -0.04901(10) 0.2129(3) 0.32162(13) 0.0566(6) Uani d . 1 . .
H H8A -0.0511 0.2082 0.2767 0.085 Uiso calc R 1 A .
H H8B -0.0759 0.2833 0.3349 0.085 Uiso calc R 1 . .
H H8C -0.0625 0.1296 0.3385 0.085 Uiso calc R 1 . .
P P11 0.882618(18) 0.37244(4) 0.659619(18) 0.02439(8) Uani d . 1 B .
S S11 0.816104(16) 0.40065(4) 0.777057(16) 0.02385(8) Uani d . 1 B .
O O11 0.79536(5) 0.50171(14) 0.81719(5) 0.0351(3) Uani d . 1 . .
O O12 0.86010(6) 0.30603(15) 0.80066(6) 0.0393(3) Uani d . 1 . .
O O13 0.84913(6) 0.24861(12) 0.64917(6) 0.0325(2) Uani d . 1 . .
O O14 0.88947(6) 0.45678(13) 0.60039(5) 0.0353(3) Uani d . 1 . .
O O15 0.95002(5) 0.36449(12) 0.68835(5) 0.0300(2) Uani d . 1 . .
C C11 0.7500 0.3085(2) 0.7500 0.0229(4) Uani d S 1 . .
H H11 0.7379 0.2529 0.7827 0.027 Uiso d R 1 . .
C C12 0.84566(7) 0.47943(15) 0.71235(7) 0.0242(3) Uani d . 1 . .
H H12A 0.8758 0.5465 0.7270 0.029 Uiso calc R 1 B .
H H12B 0.8114 0.5253 0.6898 0.029 Uiso calc R 1 . .
C C13A 0.8499(4) 0.4293(5) 0.5436(3) 0.0325(10) Uani d PD 0.68 B 1
H H13A 0.8315 0.3400 0.5459 0.039 Uiso calc PR 0.68 B 1
C C14A 0.80000(19) 0.5314(5) 0.54370(17) 0.0664(11) Uani d PD 0.68 B 1
H H14A 0.7737 0.5154 0.5781 0.100 Uiso calc PR 0.68 B 1
H H14B 0.7751 0.5270 0.5050 0.100 Uiso calc PR 0.68 B 1
H H14C 0.8187 0.6182 0.5481 0.100 Uiso calc PR 0.68 B 1
C C15A 0.8897(3) 0.4383(7) 0.4904(3) 0.0649(17) Uani d PD 0.68 B 1
H H15A 0.9233 0.3747 0.4953 0.097 Uiso calc PR 0.68 B 1
H H15B 0.9069 0.5266 0.4882 0.097 Uiso calc PR 0.68 B 1
H H15C 0.8652 0.4194 0.4525 0.097 Uiso calc PR 0.68 B 1
C C13B 0.8467(8) 0.4713(10) 0.5464(6) 0.039(3) Uani d PD 0.32 B 2
H H13B 0.8065 0.4266 0.5527 0.047 Uiso calc PR 0.32 B 2
C C14B 0.8369(4) 0.6099(8) 0.5236(3) 0.0562(19) Uani d PD 0.32 B 2
H H14D 0.8138 0.6593 0.5532 0.084 Uiso calc PR 0.32 B 2
H H14E 0.8138 0.6084 0.4838 0.084 Uiso calc PR 0.32 B 2
H H14F 0.8770 0.6517 0.5188 0.084 Uiso calc PR 0.32 B 2
C C15B 0.8838(9) 0.3987(11) 0.5009(5) 0.090(6) Uani d PD 0.32 B 2
H H15D 0.8921 0.3098 0.5158 0.135 Uiso calc PR 0.32 B 2
H H15E 0.9229 0.4443 0.4960 0.135 Uiso calc PR 0.32 B 2
H H15F 0.8606 0.3948 0.4612 0.135 Uiso calc PR 0.32 B 2
C C16 0.99712(8) 0.28756(18) 0.65737(8) 0.0326(3) Uani d . 1 B .
H H16 0.9763 0.2246 0.6280 0.039 Uiso calc R 1 . .
C C17 1.03399(10) 0.2135(2) 0.70582(10) 0.0456(5) Uani d . 1 . .
H H17A 1.0062 0.1608 0.7298 0.068 Uiso calc R 1 B .
H H17B 1.0565 0.2752 0.7330 0.068 Uiso calc R 1 . .
H H17C 1.0633 0.1560 0.6863 0.068 Uiso calc R 1 . .
C C18 1.03599(10) 0.3813(2) 0.62260(12) 0.0549(6) Uani d . 1 . .
H H18A 1.0102 0.4251 0.5906 0.082 Uiso calc R 1 B .
H H18B 1.0690 0.3331 0.6036 0.082 Uiso calc R 1 . .
H H18C 1.0540 0.4468 0.6510 0.082 Uiso calc R 1 . .
P P21 0.24751(2) 0.86489(4) 0.913720(18) 0.02752(9) Uani d . 1 . .
S S21 0.191320(19) 0.89188(4) 0.785262(18) 0.02933(9) Uani d . 1 . .
O O21 0.17004(6) 0.99185(15) 0.74286(6) 0.0377(3) Uani d . 1 . .
O O22 0.14858(7) 0.79628(15) 0.80573(7) 0.0458(3) Uani d . 1 . .
O O23 0.27713(6) 0.74223(12) 0.89584(6) 0.0339(3) Uani d . 1 . .
O O24 0.28696(6) 0.95280(13) 0.95945(6) 0.0374(3) Uani d . 1 . .
O O25 0.18443(6) 0.85339(13) 0.94472(6) 0.0352(3) Uani d . 1 . .
C C21 0.2500 0.8007(2) 0.7500 0.0289(4) Uani d S 1 . .
H H21 0.2305 0.7451 0.7194 0.035 Uiso d R 1 . .
C C22 0.22707(8) 0.97182(16) 0.84988(7) 0.0294(3) Uani d . 1 . .
H H22A 0.1989 1.0402 0.8640 0.035 Uiso calc R 1 . .
H H22B 0.2648 1.0159 0.8370 0.035 Uiso calc R 1 . .
C C23 0.35436(10) 0.95121(19) 0.96529(9) 0.0398(4) Uani d . 1 . .
H H23 0.3701 0.8658 0.9502 0.048 Uiso calc R 1 . .
C C24 0.37912(12) 1.0610(2) 0.92810(11) 0.0542(5) Uani d . 1 . .
H H24A 0.3679 1.0465 0.8845 0.081 Uiso calc R 1 . .
H H24B 0.4241 1.0641 0.9342 0.081 Uiso calc R 1 . .
H H24C 0.3615 1.1439 0.9413 0.081 Uiso calc R 1 . .
C C25 0.37131(14) 0.9660(3) 1.03304(10) 0.0633(7) Uani d . 1 . .
H H25A 0.3520 0.8958 1.0558 0.095 Uiso calc R 1 . .
H H25B 0.3568 1.0508 1.0474 0.095 Uiso calc R 1 . .
H H25C 0.4162 0.9609 1.0398 0.095 Uiso calc R 1 . .
C C26 0.17096(11) 0.74753(19) 0.98726(9) 0.0448(5) Uani d . 1 . .
H H26 0.1911 0.6654 0.9737 0.054 Uiso calc R 1 . .
C C27 0.10246(14) 0.7309(3) 0.98155(14) 0.0686(8) Uani d . 1 . .
H H27A 0.0894 0.7178 0.9383 0.103 Uiso calc R 1 . .
H H27B 0.0825 0.8093 0.9971 0.103 Uiso calc R 1 . .
H H27C 0.0906 0.6548 1.0055 0.103 Uiso calc R 1 . .
C C28 0.19542(14) 0.7815(3) 1.05117(10) 0.0619(7) Uani d . 1 . .
H H28A 0.2404 0.7879 1.0518 0.093 Uiso calc R 1 . .
H H28B 0.1836 0.7133 1.0798 0.093 Uiso calc R 1 . .
H H28C 0.1782 0.8655 1.0634 0.093 Uiso calc R 1 . .
P P31 0.84281(2) 0.63324(4) 0.119898(18) 0.02613(9) Uani d . 1 C .
S S31 0.722851(17) 0.60354(4) 0.184137(17) 0.02589(8) Uani d . 1 C .
O O31 0.68284(5) 0.50178(14) 0.20468(5) 0.0342(2) Uani d . 1 . .
O O32 0.69880(6) 0.69798(14) 0.14054(6) 0.0402(3) Uani d . 1 . .
O O33 0.85417(6) 0.75450(12) 0.15487(6) 0.0352(3) Uani d . 1 . .
O O34 0.90134(5) 0.54539(12) 0.11237(6) 0.0321(2) Uani d . 1 . .
O O35 0.81563(6) 0.64658(14) 0.05247(6) 0.0368(3) Uani d . 1 . .
C C31 0.7500 0.6947(2) 0.2500 0.0259(4) Uani d S 1 . .
H H31 0.7172 0.7503 0.2620 0.031 Uiso d R 1 . .
C C32 0.78787(7) 0.52589(15) 0.15428(7) 0.0258(3) Uani d . 1 . .
H H32A 0.7731 0.4616 0.1230 0.031 Uiso calc R 1 C .
H H32B 0.8096 0.4767 0.1879 0.031 Uiso calc R 1 . .
C C33 0.95852(8) 0.5560(2) 0.15169(9) 0.0383(4) Uani d . 1 . .
H H33 0.9611 0.6447 0.1709 0.046 Uiso calc R 1 . .
C C34 0.95734(11) 0.4539(2) 0.20065(11) 0.0542(6) Uani d . 1 . .
H H34A 0.9230 0.4711 0.2269 0.081 Uiso calc R 1 . .
H H34B 0.9962 0.4561 0.2255 0.081 Uiso calc R 1 . .
H H34C 0.9521 0.3676 0.1816 0.081 Uiso calc R 1 . .
C C35 1.01006(11) 0.5392(4) 0.10867(14) 0.0830(11) Uani d . 1 . .
H H35A 1.0074 0.6079 0.0773 0.125 Uiso calc R 1 . .
H H35B 1.0066 0.4534 0.0888 0.125 Uiso calc R 1 . .
H H35C 1.0498 0.5455 0.1319 0.125 Uiso calc R 1 . .
C C36A 0.8487(5) 0.7282(12) 0.0093(4) 0.060(3) Uani d PD 0.65 C 1
H H36A 0.8823 0.7784 0.0317 0.072 Uiso calc PR 0.65 C 1
C C37A 0.8027(2) 0.8201(5) -0.0206(3) 0.0573(12) Uani d PD 0.65 C 1
H H37A 0.7851 0.8754 0.0107 0.086 Uiso calc PR 0.65 C 1
H H37B 0.7697 0.7698 -0.0419 0.086 Uiso calc PR 0.65 C 1
H H37C 0.8231 0.8751 -0.0502 0.086 Uiso calc PR 0.65 C 1
C C38A 0.8750(4) 0.6385(7) -0.0356(3) 0.113(3) Uani d PD 0.65 C 1
H H38A 0.9053 0.5811 -0.0144 0.169 Uiso calc PR 0.65 C 1
H H38B 0.8952 0.6894 -0.0669 0.169 Uiso calc PR 0.65 C 1
H H38C 0.8420 0.5855 -0.0552 0.169 Uiso calc PR 0.65 C 1
C C36B 0.8490(13) 0.7087(18) 0.0041(7) 0.050(4) Uani d PD 0.35 C 2
H H36B 0.8939 0.6990 0.0156 0.060 Uiso calc PR 0.35 C 2
C C37B 0.8369(6) 0.6380(10) -0.0574(3) 0.070(3) Uani d PD 0.35 C 2
H H37D 0.8433 0.5439 -0.0516 0.105 Uiso calc PR 0.35 C 2
H H37E 0.8653 0.6710 -0.0873 0.105 Uiso calc PR 0.35 C 2
H H37F 0.7944 0.6540 -0.0726 0.105 Uiso calc PR 0.35 C 2
C C38B 0.8366(10) 0.8457(11) -0.0001(7) 0.129(8) Uani d PD 0.35 C 2
H H38D 0.8464 0.8869 0.0398 0.193 Uiso calc PR 0.35 C 2
H H38E 0.7930 0.8594 -0.0119 0.193 Uiso calc PR 0.35 C 2
H H38F 0.8621 0.8847 -0.0311 0.193 Uiso calc PR 0.35 C 2

loop_
_atom_site_aniso_label
_atom_site_aniso_U_11
_atom_site_aniso_U_22
_atom_site_aniso_U_33
_atom_site_aniso_U_12
_atom_site_aniso_U_13
_atom_site_aniso_U_23
P1 0.02296(18) 0.02212(17) 0.0326(2) -0.00184(13) 0.00276(14) -0.00063(14)
S1 0.02454(18) 0.03144(19) 0.02572(18) 0.00067(14) 0.00205(13) -0.00022(13)
O1 0.0299(6) 0.0471(7) 0.0360(6) 0.0053(5) 0.0004(5) 0.0141(6)
O2 0.0374(7) 0.0495(8) 0.0346(6) -0.0019(6) 0.0058(5) -0.0155(6)
O3 0.0331(6) 0.0227(5) 0.0393(6) -0.0031(4) 0.0013(5) 0.0012(4)
O4 0.0309(6) 0.0335(6) 0.0365(6) -0.0089(5) 0.0001(5) -0.0007(5)
O5 0.0328(6) 0.0307(6) 0.0372(6) 0.0057(5) 0.0089(5) 0.0005(5)
C1 0.0236(9) 0.0224(9) 0.0309(10) 0.000 0.0013(8) 0.000
C2 0.0242(7) 0.0232(7) 0.0371(8) -0.0006(5) 0.0039(6) 0.0000(6)
C3A 0.048(3) 0.0241(19) 0.0377(19) 0.0003(15) -0.0046(18) -0.0018(15)
C4A 0.046(2) 0.147(5) 0.041(2) 0.012(3) 0.0058(18) -0.017(3)
C5A 0.0305(17) 0.111(4) 0.053(2) -0.006(2) -0.0097(15) -0.019(3)
C3B 0.046(3) 0.027(3) 0.035(2) -0.006(2) 0.003(2) -0.005(2)
C4B 0.077(4) 0.038(2) 0.055(3) 0.001(2) -0.011(3) -0.014(2)
C5B 0.100(5) 0.046(3) 0.050(3) 0.001(3) -0.014(3) 0.008(2)
C6 0.0325(8) 0.0344(8) 0.0421(9) 0.0092(7) 0.0083(7) 0.0002(7)
C7 0.0773(18) 0.0703(16) 0.0431(12) 0.0337(14) 0.0063(11) -0.0090(11)
C8 0.0305(10) 0.0675(15) 0.0716(16) 0.0085(10) 0.0020(9) 0.0118(12)
P11 0.02121(18) 0.02863(19) 0.02384(18) -0.00176(14) 0.00612(13) -0.00264(13)
S11 0.01977(16) 0.03162(18) 0.02031(16) -0.00039(13) 0.00258(12) -0.00054(12)
O11 0.0302(6) 0.0473(7) 0.0282(6) -0.0065(5) 0.0067(4) -0.0148(5)
O12 0.0268(6) 0.0555(8) 0.0353(6) 0.0076(6) 0.0001(5) 0.0145(6)
O13 0.0317(6) 0.0299(6) 0.0364(6) -0.0036(5) 0.0066(5) -0.0081(5)
O14 0.0294(6) 0.0523(8) 0.0245(5) -0.0064(5) 0.0043(4) 0.0062(5)
O15 0.0218(5) 0.0395(6) 0.0291(6) 0.0031(4) 0.0055(4) -0.0048(5)
C11 0.0217(9) 0.0220(9) 0.0253(9) 0.000 0.0058(7) 0.000
C12 0.0219(6) 0.0246(6) 0.0266(7) -0.0028(5) 0.0062(5) -0.0002(5)
C13A 0.0372(17) 0.035(2) 0.0257(17) -0.002(2) 0.0016(12) -0.0004(18)
C14A 0.064(2) 0.079(3) 0.054(2) 0.029(2) -0.0243(17) -0.0062(19)
C15A 0.063(3) 0.108(5) 0.026(2) -0.017(3) 0.0141(17) -0.007(3)
C13B 0.040(5) 0.056(7) 0.022(3) -0.016(6) 0.002(3) -0.003(5)
C14B 0.060(5) 0.067(5) 0.040(4) 0.027(4) -0.006(3) -0.005(3)
C15B 0.204(18) 0.040(5) 0.023(5) 0.010(7) -0.013(6) -0.003(3)
C16 0.0264(7) 0.0397(9) 0.0324(8) 0.0063(6) 0.0085(6) -0.0043(6)
C17 0.0440(11) 0.0479(11) 0.0454(10) 0.0156(9) 0.0077(8) 0.0055(8)
C18 0.0374(11) 0.0641(14) 0.0657(15) 0.0142(10) 0.0264(10) 0.0232(11)
P21 0.0373(2) 0.02489(18) 0.02055(18) -0.00273(15) 0.00356(15) -0.00162(13)
S21 0.0305(2) 0.0330(2) 0.02438(18) -0.00355(15) 0.00056(14) 0.00304(14)
O21 0.0367(6) 0.0460(7) 0.0303(6) 0.0092(6) 0.0008(5) 0.0067(5)
O22 0.0445(8) 0.0541(9) 0.0389(7) -0.0219(7) 0.0019(6) 0.0052(6)
O23 0.0420(7) 0.0285(6) 0.0311(6) 0.0017(5) 0.0007(5) -0.0029(4)
O24 0.0466(7) 0.0363(6) 0.0292(6) -0.0050(5) 0.0018(5) -0.0085(5)
O25 0.0428(7) 0.0324(6) 0.0314(6) -0.0025(5) 0.0113(5) 0.0040(5)
C21 0.0405(12) 0.0239(9) 0.0218(9) 0.000 -0.0021(8) 0.000
C22 0.0380(8) 0.0272(7) 0.0232(7) -0.0022(6) 0.0043(6) -0.0002(5)
C23 0.0459(10) 0.0366(9) 0.0361(9) -0.0067(8) -0.0066(7) 0.0008(7)
C24 0.0525(13) 0.0592(13) 0.0511(12) -0.0067(11) 0.0039(10) 0.0196(10)
C25 0.0864(18) 0.0602(15) 0.0407(11) -0.0310(13) -0.0218(11) 0.0125(10)
C26 0.0655(13) 0.0310(8) 0.0402(10) -0.0037(8) 0.0233(9) 0.0055(7)
C27 0.0712(17) 0.0718(17) 0.0648(16) -0.0309(14) 0.0225(13) -0.0053(13)
C28 0.0781(18) 0.0714(17) 0.0367(11) 0.0045(14) 0.0095(11) 0.0169(11)
P31 0.0284(2) 0.02564(18) 0.02487(19) 0.00070(14) 0.00601(14) -0.00023(13)
S31 0.02421(18) 0.03015(18) 0.02341(17) 0.00079(13) 0.00221(13) 0.00124(13)
O31 0.0290(6) 0.0402(6) 0.0337(6) -0.0092(5) 0.0046(4) -0.0030(5)
O32 0.0389(7) 0.0492(8) 0.0324(6) 0.0130(6) 0.0009(5) 0.0106(6)
O33 0.0403(7) 0.0253(5) 0.0408(7) -0.0026(5) 0.0106(5) -0.0044(5)
O34 0.0275(6) 0.0364(6) 0.0324(6) 0.0044(5) 0.0027(4) -0.0065(5)
O35 0.0371(7) 0.0477(7) 0.0260(6) 0.0036(6) 0.0050(5) 0.0080(5)
C31 0.0299(10) 0.0223(9) 0.0262(9) 0.000 0.0078(8) 0.000
C32 0.0277(7) 0.0254(7) 0.0246(7) 0.0004(5) 0.0050(5) -0.0024(5)
C33 0.0288(8) 0.0432(10) 0.0427(10) -0.0040(7) 0.0009(7) -0.0058(8)
C34 0.0490(12) 0.0518(13) 0.0599(14) 0.0010(10) -0.0148(10) 0.0068(10)
C35 0.0319(11) 0.143(3) 0.0760(18) -0.0151(15) 0.0172(11) -0.024(2)
C36A 0.044(4) 0.093(7) 0.043(4) -0.010(4) 0.005(3) 0.037(4)
C37A 0.072(3) 0.042(2) 0.058(3) 0.0094(19) 0.012(2) 0.0191(19)
C38A 0.159(7) 0.102(4) 0.085(4) 0.069(5) 0.086(5) 0.039(4)
C36B 0.072(9) 0.045(5) 0.033(5) -0.002(4) 0.012(5) -0.001(4)
C37B 0.108(8) 0.077(6) 0.025(3) 0.023(5) 0.008(4) -0.009(3)
C38B 0.25(2) 0.050(6) 0.098(11) 0.035(10) 0.110(13) 0.012(6)

loop_
_atom_type_symbol
_atom_type_description
_atom_type_scat_dispersion_real
_atom_type_scat_dispersion_imag
_atom_type_scat_source
C C 0.0033 0.0016 'International Tables Vol C Tables 4.2.6.8 and 6.1.1.4'
H H 0.0000 0.0000 'International Tables Vol C Tables 4.2.6.8 and 6.1.1.4'
O O 0.0106 0.0060 'International Tables Vol C Tables 4.2.6.8 and 6.1.1.4'
P P 0.1023 0.0942 'International Tables Vol C Tables 4.2.6.8 and 6.1.1.4'
S S 0.1246 0.1234 'International Tables Vol C Tables 4.2.6.8 and 6.1.1.4'

loop_
_geom_angle_atom_site_label_1
_geom_angle_atom_site_label_2
_geom_angle_atom_site_label_3
_geom_angle_site_symmetry_1
_geom_angle_site_symmetry_3
_geom_angle
O3 P1 O5 . . 117.30(7)
O3 P1 O4 . . 115.03(7)
O5 P1 O4 . . 103.57(7)
O3 P1 C2 . . 113.86(7)
O5 P1 C2 . . 101.31(7)
O4 P1 C2 . . 103.95(7)
O2 S1 O1 . . 119.43(8)
O2 S1 C2 . . 109.54(8)
O1 S1 C2 . . 107.34(8)
O2 S1 C1 . . 105.49(9)
O1 S1 C1 . . 107.82(7)
C2 S1 C1 . . 106.54(6)
C3A O4 P1 . . 124.3(2)
C3B O4 P1 . . 120.9(2)
C6 O5 P1 . . 122.74(11)
S1 C1 S1 2 . 117.41(12)
S1 C1 H1 2 . 108.0
S1 C1 H1 . . 107.9
S1 C2 P1 . . 114.63(9)
S1 C2 H2A . . 108.6
P1 C2 H2A . . 108.6
S1 C2 H2B . . 108.6
P1 C2 H2B . . 108.6
H2A C2 H2B . . 107.6
O4 C3A C5A . . 107.0(4)
O4 C3A C4A . . 106.7(3)
C5A C3A C4A . . 110.6(4)
O4 C3A H3A . . 110.8
C5A C3A H3A . . 110.8
C4A C3A H3A . . 110.8
C5B C3B O4 . . 109.7(5)
C5B C3B C4B . . 114.0(5)
O4 C3B C4B . . 106.2(4)
C5B C3B H3B . . 109.0
O4 C3B H3B . . 109.0
C4B C3B H3B . . 109.0
C3B C4B H4BA . . 109.5
C3B C4B H4BB . . 109.5
H4BA C4B H4BB . . 109.5
C3B C4B H4BC . . 109.5
H4BA C4B H4BC . . 109.5
H4BB C4B H4BC . . 109.5
C3B C5B H5BA . . 109.5
C3B C5B H5BB . . 109.5
H5BA C5B H5BB . . 109.5
C3B C5B H5BC . . 109.5
H5BA C5B H5BC . . 109.5
H5BB C5B H5BC . . 109.5
O5 C6 C7 . . 105.20(15)
O5 C6 C8 . . 109.44(17)
C7 C6 C8 . . 113.71(19)
O5 C6 H6 . . 109.5
C7 C6 H6 . . 109.5
C8 C6 H6 . . 109.5
C6 C7 H7A . . 109.5
C6 C7 H7B . . 109.5
H7A C7 H7B . . 109.5
C6 C7 H7C . . 109.5
H7A C7 H7C . . 109.5
H7B C7 H7C . . 109.5
C6 C8 H8A . . 109.5
C6 C8 H8B . . 109.5
H8A C8 H8B . . 109.5
C6 C8 H8C . . 109.5
H8A C8 H8C . . 109.5
H8B C8 H8C . . 109.5
O13 P11 O15 . . 117.52(7)
O13 P11 O14 . . 114.40(7)
O15 P11 O14 . . 103.43(7)
O13 P11 C12 . . 112.81(7)
O15 P11 C12 . . 102.35(7)
O14 P11 C12 . . 104.81(7)
O12 S11 O11 . . 119.22(8)
O12 S11 C12 . . 109.26(7)
O11 S11 C12 . . 107.12(8)
O12 S11 C11 . . 105.72(8)
O11 S11 C11 . . 107.88(6)
C12 S11 C11 . . 107.06(6)
C13B O14 P11 . . 129.3(6)
C13A O14 P11 . . 120.2(2)
C16 O15 P11 . . 119.94(11)
S11 C11 S11 2_656 . 116.55(11)
S11 C11 H11 2_656 . 108.2
S11 C11 H11 . . 108.1
S11 C12 P11 . . 114.98(8)
S11 C12 H12A . . 108.5
P11 C12 H12A . . 108.5
S11 C12 H12B . . 108.5
P11 C12 H12B . . 108.5
H12A C12 H12B . . 107.5
C15A C13A O14 . . 107.6(6)
C15A C13A C14A . . 113.9(5)
O14 C13A C14A . . 104.6(4)
C15A C13A H13A . . 110.2
O14 C13A H13A . . 110.2
C14A C13A H13A . . 110.2
O14 C13B C15B . . 98.0(11)
O14 C13B C14B . . 115.5(9)
C15B C13B C14B . . 108.3(9)
O14 C13B H13B . . 111.4
C15B C13B H13B . . 111.4
C14B C13B H13B . . 111.4
C13B C14B H14D . . 109.5
C13B C14B H14E . . 109.5
H14D C14B H14E . . 109.5
C13B C14B H14F . . 109.5
H14D C14B H14F . . 109.5
H14E C14B H14F . . 109.5
C13B C15B H15D . . 109.5
C13B C15B H15E . . 109.5
H15D C15B H15E . . 109.5
C13B C15B H15F . . 109.5
H15D C15B H15F . . 109.5
H15E C15B H15F . . 109.5
O15 C16 C17 . . 107.69(14)
O15 C16 C18 . . 108.01(15)
C17 C16 C18 . . 112.54(17)
O15 C16 H16 . . 109.5
C17 C16 H16 . . 109.5
C18 C16 H16 . . 109.5
C16 C17 H17A . . 109.5
C16 C17 H17B . . 109.5
H17A C17 H17B . . 109.5
C16 C17 H17C . . 109.5
H17A C17 H17C . . 109.5
H17B C17 H17C . . 109.5
C16 C18 H18A . . 109.5
C16 C18 H18B . . 109.5
H18A C18 H18B . . 109.5
C16 C18 H18C . . 109.5
H18A C18 H18C . . 109.5
H18B C18 H18C . . 109.5
O23 P21 O25 . . 117.09(8)
O23 P21 O24 . . 115.20(8)
O25 P21 O24 . . 103.38(7)
O23 P21 C22 . . 113.90(7)
O25 P21 C22 . . 101.09(8)
O24 P21 C22 . . 104.37(7)
O22 S21 O21 . . 119.48(9)
O22 S21 C22 . . 109.34(8)
O21 S21 C22 . . 107.24(8)
O22 S21 C21 . . 105.40(9)
O21 S21 C21 . . 107.91(7)
C22 S21 C21 . . 106.84(6)
C23 O24 P21 . . 124.19(12)
C26 O25 P21 . . 122.50(13)
S21 C21 S21 2_556 . 116.99(12)
S21 C21 H21 2_556 . 108.1
S21 C21 H21 . . 108.0
S21 C22 P21 . . 114.42(9)
S21 C22 H22A . . 108.7
P21 C22 H22A . . 108.7
S21 C22 H22B . . 108.7
P21 C22 H22B . . 108.7
H22A C22 H22B . . 107.6
O24 C23 C24 . . 109.23(17)
O24 C23 C25 . . 106.07(18)
C24 C23 C25 . . 112.17(18)
O24 C23 H23 . . 109.8
C24 C23 H23 . . 109.8
C25 C23 H23 . . 109.8
C23 C24 H24A . . 109.5
C23 C24 H24B . . 109.5
H24A C24 H24B . . 109.5
C23 C24 H24C . . 109.5
H24A C24 H24C . . 109.5
H24B C24 H24C . . 109.5
C23 C25 H25A . . 109.5
C23 C25 H25B . . 109.5
H25A C25 H25B . . 109.5
C23 C25 H25C . . 109.5
H25A C25 H25C . . 109.5
H25B C25 H25C . . 109.5
O25 C26 C27 . . 105.1(2)
O25 C26 C28 . . 110.05(18)
C27 C26 C28 . . 113.92(19)
O25 C26 H26 . . 109.2
C27 C26 H26 . . 109.2
C28 C26 H26 . . 109.2
C26 C27 H27A . . 109.5
C26 C27 H27B . . 109.5
H27A C27 H27B . . 109.5
C26 C27 H27C . . 109.5
H27A C27 H27C . . 109.5
H27B C27 H27C . . 109.5
C26 C28 H28A . . 109.5
C26 C28 H28B . . 109.5
H28A C28 H28B . . 109.5
C26 C28 H28C . . 109.5
H28A C28 H28C . . 109.5
H28B C28 H28C . . 109.5
O33 P31 O35 . . 117.38(8)
O33 P31 O34 . . 114.90(7)
O35 P31 O34 . . 102.73(7)
O33 P31 C32 . . 113.16(7)
O35 P31 C32 . . 102.53(7)
O34 P31 C32 . . 104.49(7)
O32 S31 O31 . . 119.12(8)
O32 S31 C32 . . 109.16(8)
O31 S31 C32 . . 107.16(8)
O32 S31 C31 . . 105.98(9)
O31 S31 C31 . . 107.85(7)
C32 S31 C31 . . 107.01(6)
C33 O34 P31 . . 123.92(11)
C36B O35 P31 . . 122.8(8)
C36A O35 P31 . . 118.6(4)
S31 C31 S31 . 2_655 117.09(12)
S31 C31 H31 . . 108.0
S31 C31 H31 2_655 . 108.0
S31 C32 P31 . . 115.75(8)
S31 C32 H32A . . 108.3
P31 C32 H32A . . 108.3
S31 C32 H32B . . 108.3
P31 C32 H32B . . 108.3
H32A C32 H32B . . 107.4
O34 C33 C34 . . 108.60(16)
O34 C33 C35 . . 105.06(18)
C34 C33 C35 . . 113.9(2)
O34 C33 H33 . . 109.7
C34 C33 H33 . . 109.7
C35 C33 H33 . . 109.7
C33 C34 H34A . . 109.5
C33 C34 H34B . . 109.5
H34A C34 H34B . . 109.5
C33 C34 H34C . . 109.5
H34A C34 H34C . . 109.5
H34B C34 H34C . . 109.5
C33 C35 H35A . . 109.5
C33 C35 H35B . . 109.5
H35A C35 H35B . . 109.5
C33 C35 H35C . . 109.5
H35A C35 H35C . . 109.5
H35B C35 H35C . . 109.5
O35 C36A C38A . . 106.8(8)
O35 C36A C37A . . 107.3(7)
C38A C36A C37A . . 111.9(7)
O35 C36A H36A . . 110.2
C38A C36A H36A . . 110.2
C37A C36A H36A . . 110.2
C38B C36B O35 . . 112.1(16)
C38B C36B C37B . . 112.5(14)
O35 C36B C37B . . 111.0(14)
C38B C36B H36B . . 107.0
O35 C36B H36B . . 107.0
C37B C36B H36B . . 107.0
C36B C37B H37D . . 109.5
C36B C37B H37E . . 109.5
H37D C37B H37E . . 109.5
C36B C37B H37F . . 109.5
H37D C37B H37F . . 109.5
H37E C37B H37F . . 109.5
C36B C38B H38D . . 109.5
C36B C38B H38E . . 109.5
H38D C38B H38E . . 109.5
C36B C38B H38F . . 109.5
H38D C38B H38F . . 109.5
H38E C38B H38F . . 109.5

loop_
_geom_bond_atom_site_label_1
_geom_bond_atom_site_label_2
_geom_bond_site_symmetry_2
_geom_bond_distance
P1 O3 . 1.4722(12)
P1 O5 . 1.5640(13)
P1 O4 . 1.5693(12)
P1 C2 . 1.8074(16)
S1 O2 . 1.4359(13)
S1 O1 . 1.4407(13)
S1 C2 . 1.7751(16)
S1 C1 . 1.7884(12)
O4 C3A . 1.433(5)
O4 C3B . 1.520(6)
O5 C6 . 1.471(2)
C1 S1 2 1.7884(12)
C1 H1 . 0.9601
C2 H2A . 0.9900
C2 H2B . 0.9900
C3A C5A . 1.505(6)
C3A C4A . 1.519(6)
C3A H3A . 1.0000
C4A H4AA . 0.9800
C4A H4AB . 0.9800
C4A H4AC . 0.9800
C5A H5AA . 0.9800
C5A H5AB . 0.9800
C5A H5AC . 0.9800
C3B C5B . 1.484(8)
C3B C4B . 1.521(7)
C3B H3B . 1.0000
C4B H4BA . 0.9800
C4B H4BB . 0.9800
C4B H4BC . 0.9800
C5B H5BA . 0.9800
C5B H5BB . 0.9800
C5B H5BC . 0.9800
C6 C7 . 1.502(3)
C6 C8 . 1.508(3)
C6 H6 . 1.0000
C7 H7A . 0.9800
C7 H7B . 0.9800
C7 H7C . 0.9800
C8 H8A . 0.9800
C8 H8B . 0.9800
C8 H8C . 0.9800
P11 O13 . 1.4729(12)
P11 O15 . 1.5656(13)
P11 O14 . 1.5671(12)
P11 C12 . 1.8058(15)
S11 O12 . 1.4374(13)
S11 O11 . 1.4419(12)
S11 C12 . 1.7740(14)
S11 C11 . 1.7929(11)
O14 C13B . 1.470(16)
O14 C13A . 1.498(8)
O15 C16 . 1.4814(19)
C11 S11 2_656 1.7929(11)
C11 H11 . 0.9600
C12 H12A . 0.9900
C12 H12B . 0.9900
C13A C15A . 1.487(7)
C13A C14A . 1.505(7)
C13A H13A . 1.0000
C14A H14A . 0.9800
C14A H14B . 0.9800
C14A H14C . 0.9800
C15A H15A . 0.9800
C15A H15B . 0.9800
C15A H15C . 0.9800
C13B C15B . 1.507(13)
C13B C14B . 1.515(12)
C13B H13B . 1.0000
C14B H14D . 0.9800
C14B H14E . 0.9800
C14B H14F . 0.9800
C15B H15D . 0.9800
C15B H15E . 0.9800
C15B H15F . 0.9800
C16 C17 . 1.499(3)
C16 C18 . 1.508(3)
C16 H16 . 1.0000
C17 H17A . 0.9800
C17 H17B . 0.9800
C17 H17C . 0.9800
C18 H18A . 0.9800
C18 H18B . 0.9800
C18 H18C . 0.9800
P21 O23 . 1.4721(13)
P21 O25 . 1.5635(14)
P21 O24 . 1.5658(13)
P21 C22 . 1.8085(16)
S21 O22 . 1.4355(14)
S21 O21 . 1.4394(13)
S21 C22 . 1.7742(16)
S21 C21 . 1.7857(12)
O24 C23 . 1.464(2)
O25 C26 . 1.465(2)
C21 S21 2_556 1.7857(12)
C21 H21 . 0.9601
C22 H22A . 0.9900
C22 H22B . 0.9900
C23 C24 . 1.501(3)
C23 C25 . 1.512(3)
C23 H23 . 1.0000
C24 H24A . 0.9800
C24 H24B . 0.9800
C24 H24C . 0.9800
C25 H25A . 0.9800
C25 H25B . 0.9800
C25 H25C . 0.9800
C26 C27 . 1.497(4)
C26 C28 . 1.507(3)
C26 H26 . 1.0000
C27 H27A . 0.9800
C27 H27B . 0.9800
C27 H27C . 0.9800
C28 H28A . 0.9800
C28 H28B . 0.9800
C28 H28C . 0.9800
P31 O33 . 1.4706(13)
P31 O35 . 1.5629(13)
P31 O34 . 1.5728(12)
P31 C32 . 1.8127(15)
S31 O32 . 1.4355(13)
S31 O31 . 1.4423(13)
S31 C32 . 1.7735(15)
S31 C31 . 1.7879(12)
O34 C33 . 1.477(2)
O35 C36B . 1.46(2)
O35 C36A . 1.473(10)
C31 S31 2_655 1.7879(12)
C31 H31 . 0.9598
C32 H32A . 0.9900
C32 H32B . 0.9900
C33 C34 . 1.495(3)
C33 C35 . 1.507(3)
C33 H33 . 1.0000
C34 H34A . 0.9800
C34 H34B . 0.9800
C34 H34C . 0.9800
C35 H35A . 0.9800
C35 H35B . 0.9800
C35 H35C . 0.9800
C36A C38A . 1.478(13)
C36A C37A . 1.498(10)
C36A H36A . 1.0000
C37A H37A . 0.9800
C37A H37B . 0.9800
C37A H37C . 0.9800
C38A H38A . 0.9800
C38A H38B . 0.9800
C38A H38C . 0.9800
C36B C38B . 1.429(19)
C36B C37B . 1.536(15)
C36B H36B . 1.0000
C37B H37D . 0.9800
C37B H37E . 0.9800
C37B H37F . 0.9800
C38B H38D . 0.9800
C38B H38E . 0.9800
C38B H38F . 0.9800

loop_
_geom_torsion_atom_site_label_1
_geom_torsion_atom_site_label_2
_geom_torsion_atom_site_label_3
_geom_torsion_atom_site_label_4
_geom_torsion_site_symmetry_4
_geom_torsion
O3 P1 O4 C3A . 17.8(3)
O5 P1 O4 C3A . 147.1(2)
C2 P1 O4 C3A . -107.4(2)
O3 P1 O4 C3B . 44.4(3)
O5 P1 O4 C3B . 173.7(3)
C2 P1 O4 C3B . -80.7(3)
O3 P1 O5 C6 . 32.28(16)
O4 P1 O5 C6 . -95.61(14)
C2 P1 O5 C6 . 156.86(14)
O2 S1 C1 S1 2 176.09(6)
O1 S1 C1 S1 2 47.44(7)
C2 S1 C1 S1 2 -67.53(6)
O2 S1 C2 P1 . 39.36(12)
O1 S1 C2 P1 . 170.43(8)
C1 S1 C2 P1 . -74.28(11)
O3 P1 C2 S1 . 42.99(12)
O5 P1 C2 S1 . -83.87(10)
O4 P1 C2 S1 . 168.90(8)
C3B O4 C3A C5A . 113.5(10)
P1 O4 C3A C5A . -157.8(3)
C3B O4 C3A C4A . -4.9(8)
P1 O4 C3A C4A . 83.8(4)
C3A O4 C3B C5B . 17.7(7)
P1 O4 C3B C5B . -88.2(5)
C3A O4 C3B C4B . -105.9(11)
P1 O4 C3B C4B . 148.3(4)
P1 O5 C6 C7 . -151.72(17)
P1 O5 C6 C8 . 85.76(19)
O13 P11 O14 C13B . 33.8(6)
O15 P11 O14 C13B . 162.9(5)
C12 P11 O14 C13B . -90.3(5)
O13 P11 O14 C13A . 16.2(3)
O15 P11 O14 C13A . 145.3(3)
C12 P11 O14 C13A . -107.9(3)
O13 P11 O15 C16 . 57.69(14)
O14 P11 O15 C16 . -69.41(13)
C12 P11 O15 C16 . -178.15(12)
O12 S11 C11 S11 2_656 175.24(6)
O11 S11 C11 S11 2_656 46.65(6)
C12 S11 C11 S11 2_656 -68.35(6)
O12 S11 C12 P11 . 42.73(11)
O11 S11 C12 P11 . 173.17(8)
C11 S11 C12 P11 . -71.32(10)
O13 P11 C12 S11 . 41.33(11)
O15 P11 C12 S11 . -85.91(9)
O14 P11 C12 S11 . 166.40(8)
C13B O14 C13A C15A . 95(3)
P11 O14 C13A C15A . -137.8(4)
C13B O14 C13A C14A . -26(2)
P11 O14 C13A C14A . 100.7(4)
C13A O14 C13B C15B . -47(2)
P11 O14 C13B C15B . -109.8(8)
C13A O14 C13B C14B . -161(3)
P11 O14 C13B C14B . 135.4(7)
P11 O15 C16 C17 . -137.88(14)
P11 O15 C16 C18 . 100.33(17)
O23 P21 O24 C23 . 25.61(16)
O25 P21 O24 C23 . 154.60(14)
C22 P21 O24 C23 . -100.03(14)
O23 P21 O25 C26 . 36.62(17)
O24 P21 O25 C26 . -91.20(15)
C22 P21 O25 C26 . 160.95(14)
O22 S21 C21 S21 2_556 176.05(7)
O21 S21 C21 S21 2_556 47.33(7)
C22 S21 C21 S21 2_556 -67.70(6)
O22 S21 C22 P21 . 40.73(13)
O21 S21 C22 P21 . 171.65(9)
C21 S21 C22 P21 . -72.86(11)
O23 P21 C22 S21 . 44.75(12)
O25 P21 C22 S21 . -81.72(10)
O24 P21 C22 S21 . 171.21(9)
P21 O24 C23 C24 . 97.35(18)
P21 O24 C23 C25 . -141.56(15)
P21 O25 C26 C27 . -152.51(16)
P21 O25 C26 C28 . 84.4(2)
O33 P31 O34 C33 . 18.92(16)
O35 P31 O34 C33 . 147.58(14)
C32 P31 O34 C33 . -105.67(14)
O33 P31 O35 C36B . 64.7(10)
O34 P31 O35 C36B . -62.3(10)
C32 P31 O35 C36B . -170.6(10)
O33 P31 O35 C36A . 55.6(6)
O34 P31 O35 C36A . -71.5(6)
C32 P31 O35 C36A . -179.7(6)
O32 S31 C31 S31 2_655 174.83(6)
O31 S31 C31 S31 2_655 46.22(6)
C32 S31 C31 S31 2_655 -68.78(6)
O32 S31 C32 P31 . 45.23(12)
O31 S31 C32 P31 . 175.50(8)
C31 S31 C32 P31 . -69.04(10)
O33 P31 C32 S31 . 41.17(12)
O35 P31 C32 S31 . -86.24(10)
O34 P31 C32 S31 . 166.86(8)
P31 O34 C33 C34 . 97.55(18)
P31 O34 C33 C35 . -140.2(2)
C36B O35 C36A C38A . -10(8)
P31 O35 C36A C38A . 110.2(6)
C36B O35 C36A C37A . 110(8)
P31 O35 C36A C37A . -129.6(5)
C36A O35 C36B C38B . -26(7)
P31 O35 C36B C38B . -90.2(18)
C36A O35 C36B C37B . -153(10)
P31 O35 C36B C37B . 143.0(10)
